data_7230200
loop_
_publ_author_name
'Torubaev, Yury V.'
'Skabitskiy, Ivan V.'
'Rusina, Polina'
'Pasynskii, Alexander A.'
'Rai, Dhirendra K.'
'Singh, Ajeet'

_publ_section_title
;
 Organometallic halogen bond acceptors: directionality, hybrid cocrystal
 precipitation, and blueshifted CO ligand vibrational band
;
_journal_issue 16
_journal_name_full CrystEngComm
_journal_page_first 2258
_journal_paper_doi 10.1039/C7CE02185B
_journal_volume 20
_journal_year 2018
_chemical_formula_moiety 'C3 F2 I, C7 H5 Fe I O2'
_chemical_formula_sum 'C10 H5 F2 Fe I2 O2'
_chemical_formula_weight 504.79
_chemical_name_systematic 'Dicarbonyl-(h5-cyclopentadienyl)-iodoiron 1,2,4,5-tetrafluoro-3,6-diiodobenzene'
_space_group_crystal_system triclinic
_space_group_IT_number 2
_space_group_name_Hall '-P 1'
_space_group_name_H-M_alt 'P -1'
_symmetry_space_group_name_Hall '-P 1'
_symmetry_space_group_name_H-M 'P -1'
_atom_sites_solution_hydrogens geom
_atom_sites_solution_primary direct
_audit_creation_date 2017-07-04
_audit_creation_method
;
Olex2 1.2
(compiled 2017.03.28 svn.r3405 for OlexSys, GUI svn.r5337)
;
_audit_update_record
;
2017-11-26 deposited with the CCDC.
2018-02-28 downloaded from the CCDC.
;
_cell_angle_alpha 105.4770(10)
_cell_angle_beta 93.4690(10)
_cell_angle_gamma 95.4210(10)
_cell_formula_units_Z 2
_cell_length_a 8.0151(4)
_cell_length_b 8.2003(5)
_cell_length_c 10.3911(6)
_cell_measurement_reflns_used 5018
_cell_measurement_temperature 150
_cell_measurement_theta_max 30.587
_cell_measurement_theta_min 2.563
_cell_volume 652.64(6)
_computing_cell_refinement 'SAINT v7.60A (Bruker, 2009)'
_computing_data_reduction 'SAINT v7.60A (Bruker, 2009)'
_computing_molecular_graphics 'Olex2 (Dolomanov et al., 2009)'
_computing_publication_material 'Olex2 (Dolomanov et al., 2009)'
_computing_structure_refinement 'ShelXL (Sheldrick, 2015)'
_computing_structure_solution 'XS (Sheldrick, 2008)'
_diffrn_ambient_temperature 150
_diffrn_measured_fraction_theta_full 0.985
_diffrn_measured_fraction_theta_max 0.974
_diffrn_measurement_device_type 'Bruker APEX-II CCD'
_diffrn_measurement_method '\f and \w scans'
_diffrn_radiation_monochromator graphite
_diffrn_radiation_type MoK\a
_diffrn_radiation_wavelength 0.71073
_diffrn_reflns_av_R_equivalents 0.0258
_diffrn_reflns_av_unetI/netI 0.0365
_diffrn_reflns_Laue_measured_fraction_full 0.985
_diffrn_reflns_Laue_measured_fraction_max 0.974
_diffrn_reflns_limit_h_max 10
_diffrn_reflns_limit_h_min -10
_diffrn_reflns_limit_k_max 11
_diffrn_reflns_limit_k_min -11
_diffrn_reflns_limit_l_max 14
_diffrn_reflns_limit_l_min -14
_diffrn_reflns_number 6084
_diffrn_reflns_point_group_measured_fraction_full 0.985
_diffrn_reflns_point_group_measured_fraction_max 0.974
_diffrn_reflns_theta_full 25.242
_diffrn_reflns_theta_max 29.000
_diffrn_reflns_theta_min 2.563
_diffrn_standards_number 0
_exptl_absorpt_coefficient_mu 5.895
_exptl_absorpt_correction_T_max 0.7461
_exptl_absorpt_correction_T_min 0.3498
_exptl_absorpt_correction_type multi-scan
_exptl_absorpt_process_details
;
SADABS-2008/1 (Bruker,2008) was used for absorption correction.
;
_exptl_crystal_colour 'dark red'
_exptl_crystal_colour_modifier dark
_exptl_crystal_colour_primary red
_exptl_crystal_density_diffrn 2.569
_exptl_crystal_description prism
_exptl_crystal_F_000 462
_exptl_crystal_size_max 0.4
_exptl_crystal_size_mid 0.4
_exptl_crystal_size_min 0.2
_refine_diff_density_max 0.690
_refine_diff_density_min -1.747
_refine_diff_density_rms 0.179
_refine_ls_extinction_method none
_refine_ls_goodness_of_fit_ref 1.059
_refine_ls_hydrogen_treatment constr
_refine_ls_matrix_type full
_refine_ls_number_parameters 154
_refine_ls_number_reflns 3371
_refine_ls_number_restraints 0
_refine_ls_restrained_S_all 1.059
_refine_ls_R_factor_all 0.0275
_refine_ls_R_factor_gt 0.0258
_refine_ls_shift/su_max 0.001
_refine_ls_shift/su_mean 0.000
_refine_ls_structure_factor_coef Fsqd
_refine_ls_weighting_details 'w=1/[\s^2^(Fo^2^)+(0.0337P)^2^+0.2641P] where P=(Fo^2^+2Fc^2^)/3'
_refine_ls_weighting_scheme calc
_refine_ls_wR_factor_gt 0.0654
_refine_ls_wR_factor_ref 0.0665
_reflns_Friedel_coverage 0.000
_reflns_number_gt 3161
_reflns_number_total 3371
_reflns_threshold_expression 'I > 2\s(I)'
_cod_data_source_file c7ce02185b2.cif
_cod_data_source_block 1_CCDC1
_cod_depositor_comments 'Adding full bibliography for 7230199--7230205.cif.'
_cod_database_code 7230200
_shelx_shelxl_version_number 2016/6
_shelx_space_group_comment
;
The symmetry employed for this shelxl refinement is uniquely defined
by the following loop, which should always be used as a source of
symmetry information in preference to the above space-group names.
They are only intended as comments.
;
_olex2_refinement_description
;
1. Fixed Uiso
 At 1.2 times of:
  All C(H) groups
2.a Aromatic/amide H refined with riding coordinates:
 C6(H6), C5(H5), C4(H4), C3(H3), C7(H7)
;
_olex2_submission_special_instructions 'No special instructions were received'

loop_
_space_group_symop_operation_xyz
'x, y, z'
'-x, -y, -z'

loop_
_atom_site_label
_atom_site_type_symbol
_atom_site_fract_x
_atom_site_fract_y
_atom_site_fract_z
_atom_site_U_iso_or_equiv
_atom_site_adp_type
_atom_site_occupancy
_atom_site_site_symmetry_order
_atom_site_calc_flag
_atom_site_refinement_flags_posn
I2 I 0.61870(2) 0.50708(2) 0.31993(2) 0.02782(7) Uani 1 1 d .
I1 I 0.21480(2) -0.51227(2) 0.15288(2) 0.02824(7) Uani 1 1 d .
Fe1 Fe 0.25448(4) -0.18174(4) 0.20519(4) 0.01960(9) Uani 1 1 d .
F1 F 0.8688(2) 0.2199(2) 0.30238(18) 0.0336(4) Uani 1 1 d .
C1 C 0.3033(4) -0.1560(4) 0.3795(3) 0.0314(6) Uani 1 1 d .
O2 O -0.1045(3) -0.1687(4) 0.2278(4) 0.0662(10) Uani 1 1 d .
C10 C 0.9211(3) 0.6441(3) 0.5264(3) 0.0248(5) Uani 1 1 d .
C2 C 0.0353(4) -0.1770(4) 0.2195(4) 0.0350(7) Uani 1 1 d .
C9 C 0.9310(3) 0.3594(3) 0.4007(3) 0.0242(5) Uani 1 1 d .
C8 C 0.8481(3) 0.5053(3) 0.4262(3) 0.0237(5) Uani 1 1 d .
C6 C 0.3866(4) 0.0494(4) 0.2091(3) 0.0369(7) Uani 1 1 d .
H6 H 0.399353 0.146580 0.284706 0.044 Uiso 1 1 calc R
C5 C 0.2554(5) 0.0072(4) 0.1065(4) 0.0420(8) Uani 1 1 d .
H5 H 0.164853 0.072194 0.099709 0.050 Uiso 1 1 calc R
O1 O 0.3368(4) -0.1328(4) 0.4914(2) 0.0507(7) Uani 1 1 d .
C4 C 0.2803(5) -0.1494(5) 0.0142(3) 0.0422(8) Uani 1 1 d .
H4 H 0.208960 -0.209229 -0.063792 0.051 Uiso 1 1 calc R
C3 C 0.4322(4) -0.1987(4) 0.0611(3) 0.0383(7) Uani 1 1 d .
H3 H 0.481743 -0.297561 0.018262 0.046 Uiso 1 1 calc R
F2 F 0.8464(2) 0.7884(2) 0.55620(19) 0.0366(4) Uani 1 1 d .
C7 C 0.4972(4) -0.0786(4) 0.1803(3) 0.0353(6) Uani 1 1 d .
H7 H 0.597461 -0.081916 0.232759 0.042 Uiso 1 1 calc R

loop_
_atom_site_aniso_label
_atom_site_aniso_U_11
_atom_site_aniso_U_22
_atom_site_aniso_U_33
_atom_site_aniso_U_23
_atom_site_aniso_U_13
_atom_site_aniso_U_12
I2 0.02887(11) 0.02653(11) 0.02845(11) 0.00898(8) -0.00088(7) 0.00318(7)
I1 0.02969(11) 0.01750(10) 0.03630(12) 0.00600(7) -0.00041(8) 0.00268(7)
Fe1 0.02050(17) 0.01700(16) 0.02088(18) 0.00390(13) 0.00388(13) 0.00259(12)
F1 0.0439(10) 0.0237(8) 0.0265(8) -0.0029(7) -0.0048(7) 0.0035(7)
C1 0.0385(15) 0.0272(13) 0.0257(14) 0.0043(11) 0.0071(12) -0.0046(11)
O2 0.0278(13) 0.0421(14) 0.130(3) 0.0203(17) 0.0222(16) 0.0113(11)
C10 0.0300(13) 0.0196(11) 0.0252(13) 0.0045(10) 0.0056(10) 0.0077(9)
C2 0.0304(14) 0.0228(13) 0.0517(19) 0.0078(12) 0.0083(13) 0.0067(10)
C9 0.0317(13) 0.0169(11) 0.0217(12) 0.0013(9) 0.0046(10) 0.0015(9)
C8 0.0270(12) 0.0237(12) 0.0204(12) 0.0052(10) 0.0036(10) 0.0046(9)
C6 0.0442(17) 0.0236(13) 0.0404(17) 0.0056(12) 0.0159(14) -0.0070(12)
C5 0.0440(18) 0.0358(16) 0.057(2) 0.0288(16) 0.0094(16) 0.0103(13)
O1 0.0719(18) 0.0518(15) 0.0217(11) 0.0058(10) 0.0021(11) -0.0125(13)
C4 0.057(2) 0.0456(18) 0.0249(15) 0.0156(14) -0.0004(14) -0.0048(15)
C3 0.0501(18) 0.0321(15) 0.0367(17) 0.0101(13) 0.0265(15) 0.0089(13)
F2 0.0432(10) 0.0238(8) 0.0392(10) -0.0006(7) 0.0004(8) 0.0154(7)
C7 0.0247(13) 0.0437(17) 0.0404(17) 0.0167(14) 0.0088(12) -0.0006(11)

loop_
_atom_type_symbol
_atom_type_description
_atom_type_scat_dispersion_real
_atom_type_scat_dispersion_imag
_atom_type_scat_source
C C 0.0033 0.0016 'International Tables Vol C Tables 4.2.6.8 and 6.1.1.4'
H H 0.0000 0.0000 'International Tables Vol C Tables 4.2.6.8 and 6.1.1.4'
F F 0.0171 0.0103 'International Tables Vol C Tables 4.2.6.8 and 6.1.1.4'
Fe Fe 0.3463 0.8444 'International Tables Vol C Tables 4.2.6.8 and 6.1.1.4'
I I -0.4742 1.8119 'International Tables Vol C Tables 4.2.6.8 and 6.1.1.4'
O O 0.0106 0.0060 'International Tables Vol C Tables 4.2.6.8 and 6.1.1.4'

loop_
_geom_angle_atom_site_label_1
_geom_angle_atom_site_label_2
_geom_angle_atom_site_label_3
_geom_angle
_geom_angle_site_symmetry_1
_geom_angle_site_symmetry_3
C1 Fe1 I1 92.30(10) . .
C1 Fe1 C6 93.70(14) . .
C1 Fe1 C5 127.59(15) . .
C1 Fe1 C4 158.44(14) . .
C1 Fe1 C3 125.29(15) . .
C1 Fe1 C7 93.05(14) . .
C2 Fe1 I1 90.21(9) . .
C2 Fe1 C1 93.87(16) . .
C2 Fe1 C6 114.95(13) . .
C2 Fe1 C5 90.13(14) . .
C2 Fe1 C4 102.58(16) . .
C2 Fe1 C3 140.80(16) . .
C2 Fe1 C7 154.23(13) . .
C6 Fe1 I1 153.61(9) . .
C6 Fe1 C5 39.51(15) . .
C6 Fe1 C4 66.83(14) . .
C6 Fe1 C3 65.85(12) . .
C6 Fe1 C7 39.76(13) . .
C5 Fe1 I1 139.98(11) . .
C5 Fe1 C4 39.93(15) . .
C5 Fe1 C3 65.88(13) . .
C5 Fe1 C7 66.18(13) . .
C4 Fe1 I1 101.38(10) . .
C4 Fe1 C3 39.39(15) . .
C4 Fe1 C7 66.19(14) . .
C3 Fe1 I1 89.86(9) . .
C7 Fe1 I1 114.27(9) . .
C7 Fe1 C3 38.65(14) . .
O1 C1 Fe1 177.2(3) . .
C9 C10 C8 121.9(2) 2_766 .
F2 C10 C9 118.2(2) . 2_766
F2 C10 C8 119.9(2) . .
O2 C2 Fe1 177.6(3) . .
F1 C9 C10 118.6(2) . 2_766
F1 C9 C8 120.4(3) . .
C10 C9 C8 120.9(2) 2_766 .
C10 C8 I2 122.05(19) . .
C10 C8 C9 117.1(3) . .
C9 C8 I2 120.8(2) . .
Fe1 C6 H6 123.9 . .
C5 C6 Fe1 70.32(17) . .
C5 C6 H6 126.0 . .
C5 C6 C7 107.9(3) . .
C7 C6 Fe1 71.42(17) . .
C7 C6 H6 126.0 . .
Fe1 C5 H5 125.0 . .
C6 C5 Fe1 70.18(18) . .
C6 C5 H5 125.7 . .
C6 C5 C4 108.6(3) . .
C4 C5 Fe1 70.72(17) . .
C4 C5 H5 125.7 . .
Fe1 C4 H4 124.4 . .
C5 C4 Fe1 69.35(18) . .
C5 C4 H4 126.7 . .
C3 C4 Fe1 71.22(18) . .
C3 C4 C5 106.7(3) . .
C3 C4 H4 126.7 . .
Fe1 C3 H3 126.4 . .
C4 C3 Fe1 69.39(18) . .
C4 C3 H3 125.5 . .
C7 C3 Fe1 70.30(17) . .
C7 C3 C4 109.0(3) . .
C7 C3 H3 125.5 . .
Fe1 C7 H7 125.6 . .
C6 C7 Fe1 68.82(16) . .
C6 C7 H7 126.1 . .
C3 C7 Fe1 71.06(18) . .
C3 C7 C6 107.8(3) . .
C3 C7 H7 126.1 . .

loop_
_geom_bond_atom_site_label_1
_geom_bond_atom_site_label_2
_geom_bond_distance
_geom_bond_site_symmetry_2
I2 C8 2.090(3) .
I1 Fe1 2.6025(4) .
Fe1 C1 1.782(3) .
Fe1 C2 1.775(3) .
Fe1 C6 2.071(3) .
Fe1 C5 2.073(3) .
Fe1 C4 2.091(3) .
Fe1 C3 2.115(3) .
Fe1 C7 2.106(3) .
F1 C9 1.345(3) .
C1 O1 1.138(4) .
O2 C2 1.136(4) .
C10 C9 1.375(4) 2_766
C10 C8 1.375(4) .
C10 F2 1.347(3) .
C9 C8 1.395(3) .
C6 H6 0.9500 .
C6 C5 1.401(5) .
C6 C7 1.421(5) .
C5 H5 0.9500 .
C5 C4 1.422(5) .
C4 H4 0.9500 .
C4 C3 1.418(5) .
C3 H3 0.9500 .
C3 C7 1.397(5) .
C7 H7 0.9500 .
